data_7109836
loop_
_publ_author_name
'Peili Zhang'
'Mei Wang'
'Frederic Gloaguen'
'Lin Chen'
'Francois Quentel'
'Licheng Sun'

_publ_section_title
;
 Electrocatalytic hydrogen evolution from neutral water by molecular
 cobalt tripyridine-diamine complexes
;
_journal_name_full Chem.Commun.
_journal_page_first 9455
_journal_paper_doi 10.1039/c3cc43491e
_journal_volume 49
_journal_year 2013
_chemical_formula_sum 'C30 H31 B2 Co F8 N6'
_chemical_formula_weight 708.16
_chemical_name_systematic
; 
 ? 
;
_space_group_IT_number 14
_symmetry_space_group_name_Hall '-P 2yn'
_symmetry_space_group_name_H-M 'P 1 21/n 1'
_atom_sites_solution_hydrogens geom
_atom_sites_solution_primary direct
_atom_sites_solution_secondary difmap
_audit_creation_method SHELXL-97
_cell_angle_alpha 90.00
_cell_angle_beta 114.089(4)
_cell_angle_gamma 90.00
_cell_formula_units_Z 4
_cell_length_a 11.183(3)
_cell_length_b 23.646(7)
_cell_length_c 13.366(4)
_cell_measurement_temperature 296(2)
_cell_volume 3226.6(16)
_computing_structure_refinement 'SHELXL-97 (Sheldrick, 1997)'
_computing_structure_solution 'SHELXS-97 (Sheldrick, 1990)'
_diffrn_ambient_temperature 296(2)
_diffrn_measured_fraction_theta_full 0.997
_diffrn_measured_fraction_theta_max 0.997
_diffrn_radiation_monochromator graphite
_diffrn_radiation_source 'fine-focus sealed tube'
_diffrn_radiation_type MoK\a
_diffrn_radiation_wavelength 0.71073
_diffrn_reflns_av_R_equivalents 0.0329
_diffrn_reflns_av_sigmaI/netI 0.0378
_diffrn_reflns_limit_h_max 14
_diffrn_reflns_limit_h_min -11
_diffrn_reflns_limit_k_max 29
_diffrn_reflns_limit_k_min -30
_diffrn_reflns_limit_l_max 17
_diffrn_reflns_limit_l_min -17
_diffrn_reflns_number 21617
_diffrn_reflns_theta_full 27.60
_diffrn_reflns_theta_max 27.60
_diffrn_reflns_theta_min 1.88
_exptl_absorpt_coefficient_mu 0.610
_exptl_crystal_density_diffrn 1.458
_exptl_crystal_density_method 'not measured'
_exptl_crystal_F_000 1448
_refine_diff_density_max 1.117
_refine_diff_density_min -0.755
_refine_diff_density_rms 0.086
_refine_ls_extinction_method none
_refine_ls_goodness_of_fit_ref 1.060
_refine_ls_hydrogen_treatment mixed
_refine_ls_matrix_type full
_refine_ls_number_parameters 424
_refine_ls_number_reflns 7473
_refine_ls_number_restraints 0
_refine_ls_restrained_S_all 1.060
_refine_ls_R_factor_all 0.0956
_refine_ls_R_factor_gt 0.0711
_refine_ls_shift/su_max 0.008
_refine_ls_shift/su_mean 0.000
_refine_ls_structure_factor_coef Fsqd
_refine_ls_weighting_details 'calc w=1/[\s^2^(Fo^2^)+(0.1525P)^2^+1.2834P] where P=(Fo^2^+2Fc^2^)/3'
_refine_ls_weighting_scheme calc
_refine_ls_wR_factor_gt 0.2182
_refine_ls_wR_factor_ref 0.2419
_reflns_number_gt 5248
_reflns_number_total 7473
_reflns_threshold_expression >2sigma(I)
_cod_data_source_file c3cc43491e.txt
_cod_data_source_block ok
_cod_original_cell_volume 3226.8(16)
_cod_original_sg_symbol_H-M P2(1)/n
_cod_database_code 7109836

loop_
_symmetry_equiv_pos_as_xyz
'x, y, z'
'-x+1/2, y+1/2, -z+1/2'
'-x, -y, -z'
'x-1/2, -y-1/2, z-1/2'

loop_
_atom_site_label
_atom_site_type_symbol
_atom_site_fract_x
_atom_site_fract_y
_atom_site_fract_z
_atom_site_U_iso_or_equiv
_atom_site_adp_type
_atom_site_occupancy
_atom_site_symmetry_multiplicity
_atom_site_calc_flag
_atom_site_refinement_flags
Co Co 0.86208(4) 0.62529(2) -0.32587(3) 0.04102(19) Uani 1 1 d .
N4 N 0.7453(3) 0.69257(12) -0.2914(2) 0.0406(6) Uani 1 1 d .
N1 N 0.8954(3) 0.66564(13) -0.4536(2) 0.0447(7) Uani 1 1 d .
N5 N 0.8048(3) 0.58658(13) -0.2058(2) 0.0489(7) Uani 1 1 d .
N6 N 0.6878(3) 0.58583(15) -0.4497(3) 0.0571(8) Uani 1 1 d .
N2 N 0.9915(3) 0.55698(14) -0.3143(2) 0.0494(7) Uani 1 1 d .
C7 C 1.1409(4) 0.6155(2) -0.1695(4) 0.0731(14) Uani 1 1 d .
H7A H 1.2319 0.6265 -0.1454 0.088 Uiso 1 1 calc R
H7B H 1.1256 0.6064 -0.1049 0.088 Uiso 1 1 calc R
N3 N 1.0556(3) 0.66389(14) -0.2278(2) 0.0516(7) Uani 1 1 d .
C15 C 0.8231(4) 0.72518(16) -0.1892(3) 0.0493(8) Uani 1 1 d .
H15A H 0.8416 0.7007 -0.1265 0.059 Uiso 1 1 calc R
H15B H 0.7700 0.7563 -0.1831 0.059 Uiso 1 1 calc R
C26 C 0.4375(7) 0.8660(2) -0.3630(5) 0.0775(15) Uani 1 1 d .
H26A H 0.3846 0.8951 -0.3574 0.093 Uiso 1 1 calc R
C22 C 0.6835(4) 0.73154(15) -0.3877(3) 0.0438(8) Uani 1 1 d .
H22A H 0.6311 0.7089 -0.4510 0.053 Uiso 1 1 calc R
H22B H 0.7528 0.7488 -0.4031 0.053 Uiso 1 1 calc R
C23 C 0.5976(4) 0.77822(14) -0.3758(3) 0.0454(8) Uani 1 1 d .
C8 C 1.1165(4) 0.56446(19) -0.2393(3) 0.0573(10) Uani 1 1 d .
C5 C 1.0134(4) 0.68972(16) -0.4232(3) 0.0507(9) Uani 1 1 d .
C14 C 0.9512(4) 0.74863(17) -0.1846(3) 0.0563(10) Uani 1 1 d .
H14A H 0.9390 0.7611 -0.2573 0.068 Uiso 1 1 calc R
H14B H 0.9755 0.7814 -0.1367 0.068 Uiso 1 1 calc R
C16 C 0.6424(4) 0.66137(15) -0.2724(3) 0.0464(8) Uani 1 1 d .
H16A H 0.5749 0.6498 -0.3423 0.056 Uiso 1 1 calc R
H16B H 0.6025 0.6861 -0.2368 0.056 Uiso 1 1 calc R
C17 C 0.6970(4) 0.60980(16) -0.2020(3) 0.0473(8) Uani 1 1 d .
C21 C 0.8524(5) 0.53871(19) -0.1484(4) 0.0653(11) Uani 1 1 d .
H21A H 0.9275 0.5226 -0.1500 0.078 Uiso 1 1 calc R
C1 C 0.8146(4) 0.66641(17) -0.5615(3) 0.0510(8) Uani 1 1 d .
H1A H 0.7311 0.6512 -0.5831 0.061 Uiso 1 1 calc R
C24 C 0.4642(4) 0.77042(17) -0.4061(3) 0.0520(9) Uani 1 1 d .
H24A H 0.4276 0.7350 -0.4306 0.062 Uiso 1 1 calc R
C9 C 1.2121(4) 0.5243(2) -0.2246(4) 0.0712(12) Uani 1 1 d .
H9A H 1.2974 0.5303 -0.1736 0.085 Uiso 1 1 calc R
C10 C 1.1806(5) 0.4753(2) -0.2854(4) 0.0740(13) Uani 1 1 d .
H10A H 1.2436 0.4477 -0.2757 0.089 Uiso 1 1 calc R
C13 C 1.0610(4) 0.70603(18) -0.1437(3) 0.0567(10) Uani 1 1 d .
H13A H 1.1439 0.7259 -0.1188 0.068 Uiso 1 1 calc R
H13B H 1.0578 0.6863 -0.0812 0.068 Uiso 1 1 calc R
C12 C 0.9635(4) 0.50906(17) -0.3736(3) 0.0544(9) Uani 1 1 d .
H12A H 0.8785 0.5034 -0.4256 0.065 Uiso 1 1 calc R
C29 C 0.5985(4) 0.57054(18) -0.5246(3) 0.0592(10) Uani 1 1 d .
C18 C 0.6372(5) 0.5871(2) -0.1389(4) 0.0632(11) Uani 1 1 d .
H18A H 0.5660 0.6053 -0.1340 0.076 Uiso 1 1 calc R
C11 C 1.0554(5) 0.4683(2) -0.3600(4) 0.0678(12) Uani 1 1 d .
H11A H 1.0321 0.4356 -0.4021 0.081 Uiso 1 1 calc R
C27 C 0.5674(7) 0.87494(19) -0.3339(5) 0.0838(16) Uani 1 1 d .
H27A H 0.6024 0.9106 -0.3098 0.101 Uiso 1 1 calc R
C28 C 0.6500(5) 0.83129(18) -0.3395(4) 0.0668(11) Uani 1 1 d .
H28A H 0.7388 0.8380 -0.3192 0.080 Uiso 1 1 calc R
C4 C 1.0524(5) 0.7133(2) -0.4998(4) 0.0800(15) Uani 1 1 d .
H4A H 1.1342 0.7304 -0.4772 0.096 Uiso 1 1 calc R
C25 C 0.3847(5) 0.8138(2) -0.4007(4) 0.0656(11) Uani 1 1 d .
H25A H 0.2954 0.8078 -0.4226 0.079 Uiso 1 1 calc R
C20 C 0.7943(6) 0.5129(2) -0.0879(4) 0.0756(13) Uani 1 1 d .
H20A H 0.8283 0.4794 -0.0504 0.091 Uiso 1 1 calc R
C2 C 0.8495(5) 0.6882(2) -0.6395(3) 0.0662(11) Uani 1 1 d .
H2A H 0.7915 0.6873 -0.7129 0.079 Uiso 1 1 calc R
C19 C 0.6839(5) 0.5375(2) -0.0834(4) 0.0758(14) Uani 1 1 d .
H19A H 0.6422 0.5206 -0.0435 0.091 Uiso 1 1 calc R
C3 C 0.9709(7) 0.7115(3) -0.6087(5) 0.0923(18) Uani 1 1 d .
H3A H 0.9978 0.7259 -0.6609 0.111 Uiso 1 1 calc R
C6 C 1.1045(5) 0.6899(3) -0.3051(4) 0.0739(14) Uani 1 1 d .
H6A H 1.1839 0.6703 -0.2976 0.089 Uiso 1 1 calc R
H6B H 1.1282 0.7288 -0.2829 0.089 Uiso 1 1 calc R
C30 C 0.4846(5) 0.5520(3) -0.6217(4) 0.0861(16) Uani 1 1 d .
F4 F 0.1551(4) 1.1358(2) -0.1539(5) 0.148(2) Uani 1 1 d .
F3 F 0.1626(6) 1.1404(2) 0.0103(4) 0.1522(19) Uani 1 1 d .
F2 F 0.3158(4) 1.0923(3) -0.0302(5) 0.169(2) Uani 1 1 d .
F8 F 0.3944(6) 0.6629(5) 0.0686(6) 0.288(6) Uani 1 1 d .
F1 F 0.1166(7) 1.0606(2) -0.0756(7) 0.205(3) Uani 1 1 d .
B2 B 0.4941(6) 0.6281(3) 0.0969(6) 0.0744(15) Uani 1 1 d .
F7 F 0.5396(10) 0.6315(4) 0.2016(6) 0.267(5) Uani 1 1 d .
F6 F 0.5754(13) 0.6484(4) 0.0676(12) 0.328(7) Uani 1 1 d .
F5 F 0.4721(11) 0.5815(3) 0.0529(9) 0.280(5) Uani 1 1 d .
B1 B 0.1886(7) 1.1060(3) -0.0616(9) 0.100(2) Uani 1 1 d .

loop_
_atom_site_aniso_label
_atom_site_aniso_U_11
_atom_site_aniso_U_22
_atom_site_aniso_U_33
_atom_site_aniso_U_23
_atom_site_aniso_U_13
_atom_site_aniso_U_12
Co 0.0385(3) 0.0477(3) 0.0348(3) -0.00214(17) 0.0129(2) -0.00115(18)
N4 0.0432(16) 0.0446(14) 0.0326(13) 0.0023(11) 0.0142(11) -0.0011(12)
N1 0.0471(17) 0.0502(16) 0.0388(14) -0.0064(12) 0.0196(12) 0.0015(13)
N5 0.0580(19) 0.0456(16) 0.0462(16) 0.0076(12) 0.0243(14) 0.0031(14)
N6 0.053(2) 0.0579(19) 0.0574(19) -0.0061(15) 0.0191(16) -0.0073(15)
N2 0.0445(17) 0.0572(18) 0.0455(15) -0.0018(13) 0.0173(13) 0.0041(14)
C7 0.049(3) 0.085(3) 0.060(3) -0.016(2) -0.003(2) 0.011(2)
N3 0.0472(18) 0.0638(19) 0.0386(14) -0.0118(13) 0.0122(13) -0.0081(15)
C15 0.059(2) 0.0509(19) 0.0345(16) -0.0038(14) 0.0149(15) 0.0004(16)
C26 0.097(4) 0.062(3) 0.079(3) 0.007(2) 0.042(3) 0.031(3)
C22 0.051(2) 0.0473(18) 0.0331(15) 0.0046(13) 0.0174(14) 0.0058(15)
C23 0.058(2) 0.0435(17) 0.0349(15) 0.0061(13) 0.0191(15) 0.0052(15)
C8 0.041(2) 0.072(3) 0.053(2) -0.0034(18) 0.0127(17) 0.0043(18)
C5 0.053(2) 0.0485(19) 0.057(2) -0.0094(16) 0.0298(18) -0.0064(16)
C14 0.062(2) 0.053(2) 0.0442(19) -0.0107(16) 0.0118(17) -0.0113(18)
C16 0.0435(19) 0.0500(19) 0.0479(18) 0.0050(15) 0.0210(15) 0.0028(15)
C17 0.048(2) 0.0484(18) 0.0447(18) 0.0043(14) 0.0185(15) -0.0024(16)
C21 0.074(3) 0.059(2) 0.066(3) 0.0177(19) 0.032(2) 0.013(2)
C1 0.053(2) 0.056(2) 0.0456(18) 0.0022(15) 0.0214(16) 0.0070(17)
C24 0.061(2) 0.052(2) 0.0423(17) 0.0033(15) 0.0202(17) 0.0090(17)
C9 0.047(2) 0.082(3) 0.073(3) -0.001(2) 0.013(2) 0.009(2)
C10 0.061(3) 0.073(3) 0.088(3) 0.004(3) 0.030(3) 0.015(2)
C13 0.054(2) 0.067(2) 0.0392(17) -0.0150(17) 0.0088(16) -0.0093(19)
C12 0.049(2) 0.058(2) 0.054(2) -0.0020(17) 0.0199(17) 0.0006(17)
C29 0.062(3) 0.061(2) 0.052(2) -0.0009(18) 0.021(2) -0.0067(19)
C18 0.065(3) 0.071(3) 0.063(2) 0.012(2) 0.037(2) -0.002(2)
C11 0.073(3) 0.057(2) 0.074(3) -0.002(2) 0.031(2) 0.007(2)
C27 0.117(5) 0.043(2) 0.091(4) -0.001(2) 0.042(4) 0.008(2)
C28 0.078(3) 0.050(2) 0.074(3) 0.005(2) 0.033(2) -0.002(2)
C4 0.076(3) 0.099(4) 0.074(3) -0.004(3) 0.040(3) -0.028(3)
C25 0.068(3) 0.079(3) 0.055(2) 0.006(2) 0.030(2) 0.018(2)
C20 0.101(4) 0.060(3) 0.070(3) 0.026(2) 0.040(3) 0.010(3)
C2 0.079(3) 0.076(3) 0.048(2) 0.0105(19) 0.030(2) 0.007(2)
C19 0.085(4) 0.081(3) 0.070(3) 0.024(2) 0.041(3) -0.007(3)
C3 0.113(5) 0.107(4) 0.071(3) 0.013(3) 0.052(3) -0.021(4)
C6 0.051(3) 0.111(4) 0.060(2) -0.021(2) 0.024(2) -0.028(3)
C30 0.069(3) 0.102(4) 0.065(3) -0.014(3) 0.004(2) -0.016(3)
F4 0.091(3) 0.186(5) 0.180(5) 0.060(4) 0.067(3) 0.035(3)
F3 0.215(6) 0.108(3) 0.136(4) 0.015(3) 0.073(4) 0.008(4)
F2 0.093(3) 0.170(5) 0.225(6) 0.082(4) 0.046(3) 0.046(3)
F8 0.130(5) 0.507(15) 0.186(7) -0.102(8) 0.022(4) 0.120(7)
F1 0.236(7) 0.150(5) 0.298(8) -0.055(5) 0.181(7) -0.084(5)
B2 0.058(3) 0.094(4) 0.072(3) -0.009(3) 0.027(3) -0.010(3)
F7 0.305(11) 0.340(12) 0.128(5) 0.007(6) 0.061(6) 0.095(8)
F6 0.436(15) 0.230(8) 0.525(19) -0.005(10) 0.406(16) -0.031(9)
F5 0.352(11) 0.127(5) 0.362(13) -0.091(7) 0.146(10) -0.085(6)
B1 0.071(4) 0.075(4) 0.159(8) 0.026(5) 0.052(5) 0.003(3)

loop_
_atom_type_symbol
_atom_type_description
_atom_type_scat_dispersion_real
_atom_type_scat_dispersion_imag
_atom_type_scat_source
C C 0.0033 0.0016 'International Tables Vol C Tables 4.2.6.8 and 6.1.1.4'
H H 0.0000 0.0000 'International Tables Vol C Tables 4.2.6.8 and 6.1.1.4'
B B 0.0013 0.0007 'International Tables Vol C Tables 4.2.6.8 and 6.1.1.4'
N N 0.0061 0.0033 'International Tables Vol C Tables 4.2.6.8 and 6.1.1.4'
F F 0.0171 0.0103 'International Tables Vol C Tables 4.2.6.8 and 6.1.1.4'
Co Co 0.3494 0.9721 'International Tables Vol C Tables 4.2.6.8 and 6.1.1.4'

loop_
_geom_angle_atom_site_label_1
_geom_angle_atom_site_label_2
_geom_angle_atom_site_label_3
_geom_angle
N1 Co N2 93.55(12)
N1 Co N5 173.47(12)
N2 Co N5 91.35(12)
N1 Co N6 88.73(12)
N2 Co N6 95.77(13)
N5 Co N6 86.49(13)
N1 Co N3 80.85(12)
N2 Co N3 78.42(12)
N5 Co N3 104.39(12)
N6 Co N3 167.66(12)
N1 Co N4 99.00(11)
N2 Co N4 165.08(11)
N5 Co N4 76.80(11)
N6 Co N4 92.56(12)
N3 Co N4 95.57(11)
C16 N4 C15 107.7(3)
C16 N4 C22 109.7(3)
C15 N4 C22 111.0(3)
C16 N4 Co 104.1(2)
C15 N4 Co 112.7(2)
C22 N4 Co 111.41(19)
C5 N1 C1 117.7(3)
C5 N1 Co 115.0(2)
C1 N1 Co 127.2(3)
C17 N5 C21 118.2(3)
C17 N5 Co 113.4(2)
C21 N5 Co 127.6(3)
C29 N6 Co 170.4(4)
C12 N2 C8 117.8(3)
C12 N2 Co 127.4(3)
C8 N2 Co 114.7(3)
C8 C7 N3 112.5(3)
C13 N3 C6 109.6(3)
C13 N3 C7 107.5(3)
C6 N3 C7 110.0(4)
C13 N3 Co 116.9(2)
C6 N3 Co 107.8(2)
C7 N3 Co 104.8(3)
N4 C15 C14 114.4(3)
C27 C26 C25 119.7(4)
N4 C22 C23 116.5(3)
C28 C23 C24 118.2(4)
C28 C23 C22 120.1(4)
C24 C23 C22 121.6(3)
N2 C8 C9 121.2(4)
N2 C8 C7 116.1(4)
C9 C8 C7 122.5(4)
N1 C5 C4 121.1(4)
N1 C5 C6 119.1(3)
C4 C5 C6 119.8(4)
C13 C14 C15 112.8(3)
N4 C16 C17 111.5(3)
N5 C17 C18 122.0(4)
N5 C17 C16 116.6(3)
C18 C17 C16 121.4(4)
N5 C21 C20 122.5(4)
N1 C1 C2 123.2(4)
C25 C24 C23 121.6(4)
C10 C9 C8 119.8(4)
C11 C10 C9 118.4(4)
N3 C13 C14 113.5(3)
N2 C12 C11 122.3(4)
N6 C29 C30 178.8(5)
C19 C18 C17 119.3(4)
C10 C11 C12 120.5(5)
C26 C27 C28 121.3(5)
C23 C28 C27 119.3(5)
C3 C4 C5 120.0(5)
C26 C25 C24 119.9(5)
C21 C20 C19 118.9(4)
C1 C2 C3 119.0(4)
C18 C19 C20 119.0(4)
C2 C3 C4 118.9(5)
N3 C6 C5 116.7(3)
F5 B2 F6 103.2(8)
F5 B2 F7 119.6(9)
F6 B2 F7 108.0(10)
F5 B2 F8 116.4(8)
F6 B2 F8 108.4(9)
F7 B2 F8 100.9(7)
F1 B1 F4 112.1(9)
F1 B1 F2 110.9(7)
F4 B1 F2 106.1(6)
F1 B1 F3 107.0(7)
F4 B1 F3 105.8(6)
F2 B1 F3 114.9(9)

loop_
_geom_bond_atom_site_label_1
_geom_bond_atom_site_label_2
_geom_bond_distance
Co N1 2.117(3)
Co N2 2.132(3)
Co N5 2.159(3)
Co N6 2.185(3)
Co N3 2.218(3)
Co N4 2.223(3)
N4 C16 1.473(4)
N4 C15 1.499(4)
N4 C22 1.503(4)
N1 C5 1.339(5)
N1 C1 1.354(5)
N5 C17 1.344(5)
N5 C21 1.349(5)
N6 C29 1.147(5)
N2 C12 1.344(5)
N2 C8 1.359(5)
C7 C8 1.481(6)
C7 N3 1.490(6)
N3 C13 1.485(5)
N3 C6 1.487(6)
C15 C14 1.513(6)
C26 C27 1.358(9)
C26 C25 1.371(7)
C22 C23 1.513(5)
C23 C28 1.386(6)
C23 C24 1.389(6)
C8 C9 1.383(6)
C5 C4 1.384(6)
C5 C6 1.488(6)
C14 C13 1.508(6)
C16 C17 1.509(5)
C17 C18 1.382(5)
C21 C20 1.371(6)
C1 C2 1.355(6)
C24 C25 1.380(6)
C9 C10 1.375(7)
C10 C11 1.357(7)
C12 C11 1.366(6)
C29 C30 1.466(6)
C18 C19 1.373(7)
C27 C28 1.408(7)
C4 C3 1.367(8)
C20 C19 1.389(7)
C2 C3 1.363(8)
F4 B1 1.335(10)
F3 B1 1.378(11)
F2 B1 1.348(8)
F8 B2 1.311(10)
F1 B1 1.308(8)
B2 F5 1.225(9)
B2 F6 1.226(9)
B2 F7 1.281(10)
